data_1534666
loop_
_publ_author_name
'Lo, F.-R.'
'Lii, K.-H.'

_publ_section_title
;
 High-temperature, high-pressure hydrothermal synthesis and
 characterization of a new framework stannosilicate: Cs2 Sn Si3 O9
;
_journal_name_full 'Journal of Solid State Chemistry'
_journal_page_first 1017
_journal_page_last 1022
_journal_volume 178
_journal_year 2005
_chemical_formula_sum 'Cs2 O9 Si3 Sn'
_chemical_name_systematic 'Cs2 Sn Si3 O9'
_space_group_IT_number 19
_symmetry_space_group_name_Hall 'P 2ac 2ab'
_symmetry_space_group_name_H-M 'P 21 21 21'
_cell_angle_alpha 90
_cell_angle_beta 90
_cell_angle_gamma 90
_cell_formula_units_Z 4
_cell_length_a 7.9612
_cell_length_b 10.3444
_cell_length_c 11.7798
_cell_volume 970.112
_citation_journal_id_ASTM JSSCBI
_cod_data_source_file Lo_JSSCBI_2005_1794.cif
_cod_data_source_block Cs2O9Si3Sn1
_cod_original_cell_volume 970.1118
_cod_original_formula_sum 'Cs2 O9 Si3 Sn1'
_cod_database_code 1534666

loop_
_symmetry_equiv_pos_as_xyz
x,y,z
-x+1/2,-y,z+1/2
x+1/2,-y+1/2,-z
-x,y+1/2,-z+1/2

loop_
_atom_site_label
_atom_site_type_symbol
_atom_site_fract_x
_atom_site_fract_y
_atom_site_fract_z
_atom_site_occupancy
_atom_site_U_iso_or_equiv
Sn1 Sn+4 0.24517 0.09024 0.26362 1 0.0
O1 O-2 0.2588 0.442 0.2414 1 0.0
Si1 Si+4 0.07899 0.38979 0.29138 1 0.0
O8 O-2 0.4339 0.223 0.2471 1 0.0
O4 O-2 0.0585 0.444 0.4216 1 0.0
O3 O-2 0.0808 0.235 0.2995 1 0.0
O2 O-2 -0.0677 0.4496 0.2156 1 0.0
O9 O-2 0.5839 0.4496 0.281 1 0.0
Cs2 Cs+1 -0.0757 -0.10685 0.52098 1 0.0
O6 O-2 -0.0295 0.1163 -0.0766 1 0.0
Si3 Si+4 0.44018 0.37338 0.21401 1 0.0
Si2 Si+4 0.08494 0.02503 0.00717 1 0.0
O7 O-2 0.1951 -0.0723 -0.0681 1 0.0
O5 O-2 0.1927 0.1115 0.0935 1 0.0
Cs1 Cs+1 0.26611 -0.28848 0.1025 1 0.0
